data_4504043
loop_
_publ_author_name
'Wu, Chuan-De'
'Ayyappan, Ponnaiyan'
'Evans, Owen R.'
'Lin, Wenbin'

_publ_section_title
;
 Synthesis and X-ray Structures of Cadmium Coordination Polymers Based on
 New Pyridine&#x2212;Carboxylate and Imidazole&#x2212;Carboxylate Linkers
;
_journal_issue 9
_journal_name_full 'Crystal Growth &amp; Design'
_journal_page_first 1690
_journal_paper_doi 10.1021/cg060677j
_journal_volume 7
_journal_year 2007
_chemical_formula_sum 'C14 H12 Cd N2 O4'
_chemical_formula_weight 384.66
_chemical_name_systematic
; 
 ? 
;
_space_group_IT_number 61
_symmetry_cell_setting orthorhombic
_symmetry_space_group_name_Hall '-P 2ac 2ab'
_symmetry_space_group_name_H-M 'P b c a'
_atom_sites_solution_hydrogens geom
_atom_sites_solution_primary direct
_atom_sites_solution_secondary difmap
_audit_creation_method SHELXL-97
_cell_angle_alpha 90.00
_cell_angle_beta 90.00
_cell_angle_gamma 90.00
_cell_formula_units_Z 8
_cell_length_a 18.799(2)
_cell_length_b 7.7538(10)
_cell_length_c 19.174(3)
_cell_measurement_reflns_used 31692
_cell_measurement_temperature 566(2)
_cell_measurement_theta_max 28.47
_cell_measurement_theta_min 2.12
_cell_volume 2794.9(6)
_computing_structure_refinement 'SHELXL-97 (Sheldrick, 1997)'
_computing_structure_solution 'SHELXS-97 (Sheldrick, 1990)'
_diffrn_ambient_temperature 566(2)
_diffrn_measured_fraction_theta_full 0.934
_diffrn_measured_fraction_theta_max 0.934
_diffrn_radiation_monochromator graphite
_diffrn_radiation_source 'fine-focus sealed tube'
_diffrn_radiation_type MoK\a
_diffrn_radiation_wavelength 0.71073
_diffrn_reflns_av_R_equivalents 0.0430
_diffrn_reflns_av_sigmaI/netI 0.0247
_diffrn_reflns_limit_h_max 23
_diffrn_reflns_limit_h_min -23
_diffrn_reflns_limit_k_max 10
_diffrn_reflns_limit_k_min -10
_diffrn_reflns_limit_l_max 24
_diffrn_reflns_limit_l_min -22
_diffrn_reflns_number 31692
_diffrn_reflns_theta_full 28.47
_diffrn_reflns_theta_max 28.47
_diffrn_reflns_theta_min 2.12
_diffrn_standards_decay_% none
_diffrn_standards_interval_count none
_diffrn_standards_interval_time none
_diffrn_standards_number none
_exptl_absorpt_coefficient_mu 1.579
_exptl_absorpt_correction_T_max 1.000
_exptl_absorpt_correction_T_min 0.795
_exptl_absorpt_correction_type multi-scan
_exptl_absorpt_process_details SADABS
_exptl_crystal_colour Colorless
_exptl_crystal_density_diffrn 1.828
_exptl_crystal_density_method 'not measured'
_exptl_crystal_description Bloc
_exptl_crystal_F_000 1520
_refine_diff_density_max 1.339
_refine_diff_density_min -0.890
_refine_diff_density_rms 0.148
_refine_ls_extinction_coef 0.00044(11)
_refine_ls_extinction_expression Fc^*^=kFc[1+0.001xFc^2^\l^3^/sin(2\q)]^-1/4^
_refine_ls_extinction_method SHELXL
_refine_ls_goodness_of_fit_ref 1.077
_refine_ls_hydrogen_treatment constr
_refine_ls_matrix_type full
_refine_ls_number_parameters 191
_refine_ls_number_reflns 3309
_refine_ls_number_restraints 0
_refine_ls_restrained_S_all 1.077
_refine_ls_R_factor_all 0.0706
_refine_ls_R_factor_gt 0.0506
_refine_ls_shift/su_max 0.001
_refine_ls_shift/su_mean 0.000
_refine_ls_structure_factor_coef Fsqd
_refine_ls_weighting_details 'calc w=1/[\s^2^(Fo^2^)+(0.0528P)^2^+16.7567P] where P=(Fo^2^+2Fc^2^)/3'
_refine_ls_weighting_scheme calc
_refine_ls_wR_factor_gt 0.1242
_refine_ls_wR_factor_ref 0.1373
_reflns_number_gt 2434
_reflns_number_total 3309
_reflns_threshold_expression >2sigma(I)
_cod_data_source_file cg060677jsi20061004_094417.cif
_cod_data_source_block new3
_cod_original_sg_symbol_H-M Pbca
_cod_database_code 4504043

loop_
_symmetry_equiv_pos_as_xyz
'x, y, z'
'-x+1/2, -y, z+1/2'
'-x, y+1/2, -z+1/2'
'x+1/2, -y+1/2, -z'
'-x, -y, -z'
'x-1/2, y, -z-1/2'
'x, -y-1/2, z-1/2'
'-x-1/2, y-1/2, z'

loop_
_atom_site_label
_atom_site_type_symbol
_atom_site_fract_x
_atom_site_fract_y
_atom_site_fract_z
_atom_site_U_iso_or_equiv
_atom_site_adp_type
_atom_site_occupancy
_atom_site_symmetry_multiplicity
_atom_site_calc_flag
_atom_site_refinement_flags
Cd1 Cd 0.743565(18) 0.38776(4) 0.751906(18) 0.02584(15) Uani 1 1 d .
O1 O 0.6540(2) 0.4456(6) 0.8309(2) 0.0448(10) Uani 1 1 d .
O2 O 0.7382(2) 0.6436(6) 0.8327(2) 0.0448(11) Uani 1 1 d .
O3 O 0.6562(2) 0.3041(5) 0.6719(2) 0.0422(10) Uani 1 1 d .
O4 O 0.7504(2) 0.1381(5) 0.6770(2) 0.0348(9) Uani 1 1 d .
N1 N 0.3631(2) 1.0777(6) 1.2313(2) 0.0294(9) Uani 1 1 d .
N2 N 0.4552(3) 0.9944(7) 1.1690(2) 0.0395(11) Uani 1 1 d .
C1 C 0.6808(3) 0.5817(7) 0.8553(3) 0.0335(12) Uani 1 1 d .
C2 C 0.6445(3) 0.6699(7) 0.9152(3) 0.0340(12) Uani 1 1 d .
C3 C 0.5754(4) 0.6313(7) 0.9310(3) 0.0392(14) Uani 1 1 d .
H3A H 0.5505 0.5510 0.9045 0.047 Uiso 1 1 calc R
C4 C 0.5423(4) 0.7139(8) 0.9876(3) 0.0482(16) Uani 1 1 d .
H4A H 0.4952 0.6901 0.9988 0.058 Uiso 1 1 calc R
C5 C 0.5826(4) 0.8356(8) 1.0275(3) 0.0475(17) Uani 1 1 d .
C6 C 0.6510(4) 0.8723(8) 1.0100(3) 0.0472(16) Uani 1 1 d .
H6A H 0.6766 0.9529 1.0357 0.057 Uiso 1 1 calc R
C7 C 0.6824(4) 0.7908(8) 0.9545(3) 0.0461(15) Uani 1 1 d .
H7A H 0.7293 0.8162 0.9429 0.055 Uiso 1 1 calc R
C8 C 0.5501(3) 0.9300(9) 1.0884(3) 0.0447(15) Uani 1 1 d .
H8A H 0.5766 1.0152 1.1105 0.054 Uiso 1 1 calc R
C9 C 0.4884(4) 0.8975(9) 1.1103(4) 0.0454(16) Uani 1 1 d .
H9A H 0.4626 0.8098 1.0890 0.054 Uiso 1 1 calc R
C10 C 0.3850(3) 0.9719(7) 1.1824(3) 0.0353(12) Uani 1 1 d .
H10A H 0.3562 0.8919 1.1598 0.042 Uiso 1 1 calc R
C11 C 0.4794(3) 1.1233(9) 1.2114(4) 0.0477(16) Uani 1 1 d .
H11A H 0.5254 1.1676 1.2134 0.057 Uiso 1 1 calc R
C12 C 0.4214(3) 1.1743(9) 1.2506(3) 0.0455(14) Uani 1 1 d .
H12A H 0.4217 1.2600 1.2846 0.055 Uiso 1 1 calc R
C13 C 0.6899(3) 0.1745(7) 0.6514(3) 0.0305(11) Uani 1 1 d .
C14 C 0.6588(4) 0.0616(11) 0.5949(4) 0.067(2) Uani 1 1 d .
H14A H 0.6132 0.1060 0.5813 0.100 Uiso 1 1 calc R
H14B H 0.6533 -0.0538 0.6123 0.100 Uiso 1 1 calc R
H14C H 0.6901 0.0608 0.5554 0.100 Uiso 1 1 calc R

loop_
_atom_site_aniso_label
_atom_site_aniso_U_11
_atom_site_aniso_U_22
_atom_site_aniso_U_33
_atom_site_aniso_U_23
_atom_site_aniso_U_13
_atom_site_aniso_U_12
Cd1 0.0233(2) 0.0228(2) 0.0314(2) -0.00788(15) -0.00045(16) 0.00034(12)
O1 0.046(2) 0.037(2) 0.051(3) -0.015(2) 0.015(2) 0.0033(19)
O2 0.042(2) 0.049(3) 0.044(2) 0.0070(19) 0.0105(19) 0.0068(19)
O3 0.038(2) 0.035(2) 0.053(3) -0.0088(19) -0.0107(19) 0.0033(18)
O4 0.032(2) 0.033(2) 0.040(2) -0.0003(16) -0.0011(17) 0.0001(16)
N1 0.026(2) 0.033(2) 0.029(2) -0.0019(18) 0.0056(17) 0.0002(18)
N2 0.036(2) 0.048(3) 0.035(3) 0.005(2) 0.011(2) 0.014(2)
C1 0.039(3) 0.036(3) 0.026(3) 0.000(2) 0.007(2) 0.009(2)
C2 0.049(3) 0.028(3) 0.025(3) 0.002(2) 0.005(2) 0.009(2)
C3 0.053(4) 0.033(3) 0.032(3) -0.001(2) 0.008(3) 0.004(3)
C4 0.054(4) 0.046(4) 0.045(4) 0.008(3) 0.018(3) 0.017(3)
C5 0.088(5) 0.033(3) 0.023(3) 0.002(2) -0.001(3) 0.023(3)
C6 0.062(4) 0.044(4) 0.036(3) -0.003(3) -0.005(3) 0.007(3)
C7 0.057(4) 0.044(4) 0.037(3) -0.001(3) -0.002(3) 0.003(3)
C8 0.046(4) 0.044(4) 0.045(4) -0.002(3) -0.003(3) 0.007(3)
C9 0.045(4) 0.040(4) 0.051(4) 0.011(3) 0.004(3) 0.006(3)
C10 0.035(3) 0.034(3) 0.037(3) -0.003(2) 0.005(2) 0.009(2)
C11 0.028(3) 0.064(5) 0.051(4) 0.004(3) 0.005(3) -0.003(3)
C12 0.039(3) 0.053(4) 0.045(3) -0.012(3) -0.001(3) -0.008(3)
C13 0.036(3) 0.031(3) 0.024(2) 0.000(2) -0.005(2) -0.005(2)
C14 0.074(5) 0.073(5) 0.054(4) -0.029(4) -0.022(4) -0.014(4)

loop_
_atom_type_symbol
_atom_type_description
_atom_type_scat_dispersion_real
_atom_type_scat_dispersion_imag
_atom_type_scat_source
C C 0.0033 0.0016 'International Tables Vol C Tables 4.2.6.8 and 6.1.1.4'
H H 0.0000 0.0000 'International Tables Vol C Tables 4.2.6.8 and 6.1.1.4'
N N 0.0061 0.0033 'International Tables Vol C Tables 4.2.6.8 and 6.1.1.4'
O O 0.0106 0.0060 'International Tables Vol C Tables 4.2.6.8 and 6.1.1.4'
Cd Cd -0.8075 1.2024 'International Tables Vol C Tables 4.2.6.8 and 6.1.1.4'

loop_
_geom_angle_atom_site_label_1
_geom_angle_atom_site_label_2
_geom_angle_atom_site_label_3
_geom_angle
_geom_angle_site_symmetry_1
_geom_angle_site_symmetry_3
N1 Cd1 O1 126.99(16) 4_567 .
N1 Cd1 O3 144.59(16) 4_567 .
O1 Cd1 O3 88.41(17) . .
N1 Cd1 O4 97.21(14) 4_567 .
O1 Cd1 O4 125.80(14) . .
O3 Cd1 O4 54.87(13) . .
N1 Cd1 O4 86.76(14) 4_567 8_765
O1 Cd1 O4 105.56(15) . 8_765
O3 Cd1 O4 82.29(14) . 8_765
O4 Cd1 O4 106.72(16) . 8_765
N1 Cd1 O2 82.24(15) 4_567 8_755
O1 Cd1 O2 80.70(16) . 8_755
O3 Cd1 O2 107.23(15) . 8_755
O4 Cd1 O2 75.60(16) . 8_755
O4 Cd1 O2 168.98(14) 8_765 8_755
N1 Cd1 O2 81.98(15) 4_567 .
O1 Cd1 O2 54.15(14) . .
O3 Cd1 O2 126.42(14) . .
O4 Cd1 O2 178.39(13) . .
O4 Cd1 O2 74.65(15) 8_765 .
O2 Cd1 O2 102.90(17) 8_755 .
N1 Cd1 C13 122.21(16) 4_567 .
O1 Cd1 C13 108.14(16) . .
O3 Cd1 C13 27.19(15) . .
O4 Cd1 C13 27.69(15) . .
O4 Cd1 C13 94.82(15) 8_765 .
O2 Cd1 C13 91.70(16) 8_755 .
O2 Cd1 C13 153.60(16) . .
N1 Cd1 C1 104.84(17) 4_567 .
O1 Cd1 C1 27.00(16) . .
O3 Cd1 C1 108.82(16) . .
O4 Cd1 C1 152.74(16) . .
O4 Cd1 C1 90.56(15) 8_765 .
O2 Cd1 C1 91.50(16) 8_755 .
O2 Cd1 C1 27.15(16) . .
C13 Cd1 C1 132.85(18) . .
C1 O1 Cd1 96.6(3) . .
C1 O2 Cd1 128.8(4) . 8_765
C1 O2 Cd1 86.9(3) . .
Cd1 O2 Cd1 102.24(17) 8_765 .
C13 O3 Cd1 94.2(3) . .
C13 O4 Cd1 90.2(3) . .
C13 O4 Cd1 116.8(3) . 8_755
Cd1 O4 Cd1 107.02(16) . 8_755
C10 N1 C12 106.3(5) . .
C10 N1 Cd1 118.9(4) . 4_467
C12 N1 Cd1 132.9(4) . 4_467
C10 N2 C11 107.8(5) . .
C10 N2 C9 119.0(5) . .
C11 N2 C9 132.8(5) . .
O2 C1 O1 122.3(5) . .
O2 C1 C2 118.6(5) . .
O1 C1 C2 119.0(5) . .
O2 C1 Cd1 66.0(3) . .
O1 C1 Cd1 56.4(3) . .
C2 C1 Cd1 174.1(4) . .
C3 C2 C7 120.8(5) . .
C3 C2 C1 120.1(5) . .
C7 C2 C1 119.1(6) . .
C2 C3 C4 119.5(6) . .
C3 C4 C5 118.6(6) . .
C6 C5 C4 120.4(6) . .
C6 C5 C8 118.2(6) . .
C4 C5 C8 121.3(7) . .
C5 C6 C7 120.1(7) . .
C6 C7 C2 120.5(7) . .
C9 C8 C5 122.3(7) . .
C8 C9 N2 122.5(7) . .
N1 C10 N2 111.2(5) . .
N2 C11 C12 105.7(6) . .
N1 C12 C11 109.0(6) . .
O3 C13 O4 120.6(5) . .
O3 C13 C14 119.7(6) . .
O4 C13 C14 119.7(6) . .
O3 C13 Cd1 58.6(3) . .
O4 C13 Cd1 62.1(3) . .
C14 C13 Cd1 178.1(5) . .

loop_
_geom_bond_atom_site_label_1
_geom_bond_atom_site_label_2
_geom_bond_distance
_geom_bond_site_symmetry_2
Cd1 N1 2.285(4) 4_567
Cd1 O1 2.309(4) .
Cd1 O3 2.338(4) .
Cd1 O4 2.414(4) .
Cd1 O4 2.417(4) 8_765
Cd1 O2 2.471(4) 8_755
Cd1 O2 2.519(5) .
Cd1 C13 2.733(5) .
Cd1 C1 2.754(5) .
O1 C1 1.259(7) .
O2 C1 1.259(7) .
O2 Cd1 2.471(4) 8_765
O3 C13 1.252(7) .
O4 C13 1.270(6) .
O4 Cd1 2.417(4) 8_755
N1 C10 1.314(7) .
N1 C12 1.379(7) .
N1 Cd1 2.285(4) 4_467
N2 C10 1.356(7) .
N2 C11 1.367(9) .
N2 C9 1.490(8) .
C1 C2 1.500(7) .
C2 C3 1.367(9) .
C2 C7 1.397(9) .
C3 C4 1.405(8) .
C4 C5 1.432(10) .
C5 C6 1.359(10) .
C5 C8 1.506(8) .
C6 C7 1.372(9) .
C8 C9 1.260(9) .
C11 C12 1.383(9) .
C13 C14 1.510(8) .
